data_7220289
loop_
_publ_author_name
'Yang, Liu'
'Qin, Chao'
'Song, Bai-Qiao'
'Li, Xiao'
'Wang, Chun-Gang'
'Su, Zhong-Min'

_publ_section_title
;
 Syntheses, structures, magnetic and luminescence properties of a series
 of coordination polymers constructed from 1,4-naphthalenedicarboxylate
 and N-donor ligands
;
_journal_issue 24
_journal_name_full CrystEngComm
_journal_page_first 4517
_journal_paper_doi 10.1039/C5CE00539F
_journal_volume 17
_journal_year 2015
_chemical_formula_sum 'C24 H15 Cd N2 O4.5'
_chemical_formula_weight 515.78
_chemical_name_systematic
;
 ?
;
_space_group_IT_number 14
_symmetry_cell_setting monoclinic
_symmetry_space_group_name_Hall '-P 2yn'
_symmetry_space_group_name_H-M 'P 1 21/n 1'
_atom_sites_solution_hydrogens geom
_atom_sites_solution_primary direct
_atom_sites_solution_secondary difmap
_audit_creation_method SHELXL-97
_audit_update_record
;
2015-05-05 deposited with the CCDC.
2015-05-07 downloaded from the CCDC.
;
_cell_angle_alpha 90.00
_cell_angle_beta 95.169(5)
_cell_angle_gamma 90.00
_cell_formula_units_Z 4
_cell_length_a 11.561(5)
_cell_length_b 14.705(5)
_cell_length_c 11.867(5)
_cell_measurement_temperature 293(2)
_cell_volume 2009.2(14)
_computing_structure_refinement 'SHELXL-97 (Sheldrick, 2008)'
_diffrn_ambient_temperature 293(2)
_diffrn_measured_fraction_theta_full 0.999
_diffrn_measured_fraction_theta_max 0.999
_diffrn_radiation_monochromator graphite
_diffrn_radiation_source 'fine-focus sealed tube'
_diffrn_radiation_type MoK\a
_diffrn_radiation_wavelength 0.71069
_diffrn_reflns_av_R_equivalents 0.0407
_diffrn_reflns_av_sigmaI/netI 0.0422
_diffrn_reflns_limit_h_max 13
_diffrn_reflns_limit_h_min -13
_diffrn_reflns_limit_k_max 16
_diffrn_reflns_limit_k_min -12
_diffrn_reflns_limit_l_max 13
_diffrn_reflns_limit_l_min -13
_diffrn_reflns_number 10505
_diffrn_reflns_theta_full 24.23
_diffrn_reflns_theta_max 24.23
_diffrn_reflns_theta_min 2.21
_exptl_absorpt_coefficient_mu 1.125
_exptl_absorpt_correction_T_max 0.7662
_exptl_absorpt_correction_T_min 0.7510
_exptl_crystal_colour colorless
_exptl_crystal_density_diffrn 1.705
_exptl_crystal_density_method 'not measured'
_exptl_crystal_description block
_exptl_crystal_F_000 1028
_exptl_crystal_size_max 0.27
_exptl_crystal_size_mid 0.25
_exptl_crystal_size_min 0.25
_refine_diff_density_max 0.294
_refine_diff_density_min -0.415
_refine_diff_density_rms 0.073
_refine_ls_extinction_method none
_refine_ls_goodness_of_fit_ref 1.027
_refine_ls_hydrogen_treatment constr
_refine_ls_matrix_type full
_refine_ls_number_parameters 289
_refine_ls_number_reflns 3242
_refine_ls_number_restraints 6
_refine_ls_restrained_S_all 1.029
_refine_ls_R_factor_all 0.0447
_refine_ls_R_factor_gt 0.0294
_refine_ls_shift/su_max 0.001
_refine_ls_shift/su_mean 0.000
_refine_ls_structure_factor_coef Fsqd
_refine_ls_weighting_details 'calc w=1/[\s^2^(Fo^2^)+(0.0346P)^2^+0.4138P] where P=(Fo^2^+2Fc^2^)/3'
_refine_ls_weighting_scheme calc
_refine_ls_wR_factor_gt 0.0660
_refine_ls_wR_factor_ref 0.0717
_reflns_number_gt 2575
_reflns_number_total 3242
_reflns_threshold_expression >2\s(I)
_cod_data_source_file c5ce00539f2.cif
_cod_data_source_block 2
_cod_depositor_comments 'Adding full bibliography for 7220288--7220292.cif.'
_cod_original_sg_symbol_H-M 'P 21/n'
_cod_original_formula_sum 'C24 H15 Cd N2 O4.50'
_cod_database_code 7220289

loop_
_symmetry_equiv_pos_as_xyz
'x, y, z'
'-x+1/2, y+1/2, -z+1/2'
'-x, -y, -z'
'x-1/2, -y-1/2, z-1/2'

loop_
_atom_site_label
_atom_site_type_symbol
_atom_site_fract_x
_atom_site_fract_y
_atom_site_fract_z
_atom_site_U_iso_or_equiv
_atom_site_adp_type
_atom_site_occupancy
_atom_site_symmetry_multiplicity
_atom_site_calc_flag
_atom_site_refinement_flags
Cd1 Cd -0.10467(2) 0.449433(18) 0.09349(2) 0.02872(11) Uani 1 1 d .
N1 N -0.1300(3) 0.3685(2) 0.2598(3) 0.0392(8) Uani 1 1 d .
N2 N -0.1022(3) 0.5520(2) 0.2445(2) 0.0354(8) Uani 1 1 d .
O1 O 0.2345(3) 0.43689(19) -0.0064(2) 0.0556(9) Uani 1 1 d .
O2 O 0.0915(2) 0.47785(18) 0.0920(2) 0.0407(7) Uani 1 1 d .
O3 O 0.4467(2) 0.18684(19) 0.4943(2) 0.0449(7) Uani 1 1 d .
O4 O 0.2634(2) 0.1468(2) 0.4896(2) 0.0455(7) Uani 1 1 d .
C1 C -0.1393(4) 0.2788(3) 0.2673(4) 0.0519(12) Uani 1 1 d .
H1 H -0.1323 0.2442 0.2028 0.062 Uiso 1 1 calc R
C2 C -0.1586(4) 0.2348(3) 0.3658(4) 0.0612(14) Uani 1 1 d .
H2 H -0.1643 0.1717 0.3677 0.073 Uiso 1 1 calc R
C3 C -0.1693(4) 0.2853(4) 0.4613(4) 0.0603(14) Uani 1 1 d .
H3 H -0.1832 0.2565 0.5286 0.072 Uiso 1 1 calc R
C4 C -0.1595(3) 0.3802(3) 0.4581(3) 0.0463(12) Uani 1 1 d .
C5 C -0.1391(3) 0.4196(3) 0.3534(3) 0.0349(10) Uani 1 1 d .
C6 C -0.1245(3) 0.5167(3) 0.3452(3) 0.0332(9) Uani 1 1 d .
C7 C -0.1317(3) 0.5708(3) 0.4427(3) 0.0450(12) Uani 1 1 d .
C8 C -0.1551(4) 0.5276(4) 0.5464(4) 0.0559(14) Uani 1 1 d .
H7 H -0.1617 0.5632 0.6104 0.067 Uiso 1 1 calc R
C9 C -0.1676(4) 0.4384(4) 0.5535(4) 0.0593(15) Uani 1 1 d .
H6 H -0.1820 0.4129 0.6225 0.071 Uiso 1 1 calc R
C10 C -0.1137(4) 0.6638(4) 0.4311(4) 0.0542(13) Uani 1 1 d .
H10 H -0.1190 0.7022 0.4928 0.065 Uiso 1 1 calc R
C11 C -0.0885(4) 0.6990(3) 0.3300(4) 0.0518(12) Uani 1 1 d .
H11 H -0.0744 0.7609 0.3227 0.062 Uiso 1 1 calc R
C12 C -0.0841(3) 0.6406(3) 0.2374(3) 0.0422(10) Uani 1 1 d .
H12 H -0.0679 0.6650 0.1683 0.051 Uiso 1 1 calc R
C13 C 0.1828(3) 0.4324(2) 0.0810(3) 0.0328(9) Uani 1 1 d .
C14 C 0.2287(3) 0.3722(3) 0.1768(3) 0.0293(9) Uani 1 1 d .
C15 C 0.1682(3) 0.2970(3) 0.2032(3) 0.0327(9) Uani 1 1 d .
H21 H 0.0987 0.2829 0.1611 0.039 Uiso 1 1 calc R
C16 C 0.2092(3) 0.2411(3) 0.2922(3) 0.0343(9) Uani 1 1 d .
H20 H 0.1673 0.1892 0.3071 0.041 Uiso 1 1 calc R
C17 C 0.3095(3) 0.2600(3) 0.3590(3) 0.0298(9) Uani 1 1 d .
C18 C 0.3756(3) 0.3382(3) 0.3342(3) 0.0331(9) Uani 1 1 d .
C19 C 0.3343(3) 0.3951(3) 0.2421(3) 0.0325(9) Uani 1 1 d .
C20 C 0.3966(4) 0.4745(3) 0.2190(4) 0.0554(13) Uani 1 1 d .
H16 H 0.3700 0.5113 0.1583 0.066 Uiso 1 1 calc R
C21 C 0.4939(4) 0.4977(4) 0.2835(4) 0.0695(16) Uani 1 1 d .
H15 H 0.5339 0.5503 0.2673 0.083 Uiso 1 1 calc R
C22 C 0.5350(4) 0.4430(3) 0.3747(5) 0.0702(16) Uani 1 1 d .
H14 H 0.6023 0.4597 0.4187 0.084 Uiso 1 1 calc R
C23 C 0.4782(3) 0.3658(3) 0.4000(3) 0.0489(12) Uani 1 1 d .
H13 H 0.5070 0.3306 0.4614 0.059 Uiso 1 1 calc R
C24 C 0.3437(4) 0.1948(3) 0.4539(3) 0.0342(9) Uani 1 1 d .
O1W O 0.0279(8) 0.1101(7) 0.5016(8) 0.119(3) Uani 0.50 1 d PU

loop_
_atom_site_aniso_label
_atom_site_aniso_U_11
_atom_site_aniso_U_22
_atom_site_aniso_U_33
_atom_site_aniso_U_23
_atom_site_aniso_U_13
_atom_site_aniso_U_12
Cd1 0.03854(17) 0.02780(17) 0.01902(15) -0.00019(14) -0.00189(10) -0.00151(14)
N1 0.042(2) 0.045(2) 0.0300(17) 0.0029(17) -0.0017(14) -0.0114(17)
N2 0.0376(19) 0.040(2) 0.0279(16) 0.0015(17) -0.0005(14) 0.0000(17)
O1 0.098(2) 0.043(2) 0.0248(15) 0.0029(14) 0.0049(16) 0.0241(17)
O2 0.0311(15) 0.0337(16) 0.0550(18) 0.0079(14) -0.0090(13) 0.0031(13)
O3 0.0457(18) 0.0453(18) 0.0409(16) 0.0109(15) -0.0109(13) 0.0077(14)
O4 0.0481(18) 0.0443(18) 0.0435(16) 0.0148(15) 0.0010(14) 0.0069(15)
C1 0.058(3) 0.043(3) 0.053(3) 0.011(2) 0.000(2) -0.017(2)
C2 0.070(3) 0.053(3) 0.059(3) 0.023(3) 0.000(3) -0.020(3)
C3 0.054(3) 0.082(4) 0.046(3) 0.027(3) 0.007(2) -0.017(3)
C4 0.038(2) 0.073(4) 0.027(2) 0.014(2) 0.0011(18) -0.005(2)
C5 0.027(2) 0.057(3) 0.0205(19) 0.005(2) 0.0001(15) -0.0022(19)
C6 0.029(2) 0.050(3) 0.0194(19) 0.0002(19) -0.0007(15) 0.0011(19)
C7 0.032(2) 0.070(4) 0.033(2) -0.009(2) 0.0021(18) 0.010(2)
C8 0.044(3) 0.091(4) 0.033(2) -0.012(3) 0.004(2) 0.015(3)
C9 0.043(3) 0.105(5) 0.031(2) 0.010(3) 0.009(2) 0.004(3)
C10 0.045(3) 0.070(4) 0.047(3) -0.026(3) -0.001(2) 0.016(3)
C11 0.062(3) 0.041(3) 0.051(3) -0.011(2) 0.002(2) 0.007(2)
C12 0.051(3) 0.039(3) 0.035(2) -0.003(2) -0.0001(19) 0.004(2)
C13 0.048(3) 0.025(2) 0.023(2) -0.0051(17) -0.0091(18) -0.0007(19)
C14 0.039(2) 0.027(2) 0.0212(18) -0.0026(17) -0.0010(16) 0.0113(17)
C15 0.035(2) 0.037(2) 0.0244(19) -0.0009(18) -0.0072(16) 0.0023(18)
C16 0.041(2) 0.032(2) 0.030(2) -0.0001(19) 0.0005(17) -0.0017(18)
C17 0.032(2) 0.031(2) 0.0250(18) -0.0012(18) -0.0016(16) 0.0084(17)
C18 0.034(2) 0.032(2) 0.032(2) -0.0011(19) -0.0021(17) 0.0076(18)
C19 0.038(2) 0.030(2) 0.029(2) 0.0015(18) 0.0011(17) 0.0055(18)
C20 0.062(3) 0.041(3) 0.060(3) 0.016(2) -0.009(2) -0.006(2)
C21 0.062(3) 0.062(3) 0.080(4) 0.022(3) -0.024(3) -0.023(3)
C22 0.052(3) 0.063(4) 0.088(4) 0.020(3) -0.034(3) -0.017(3)
C23 0.047(3) 0.044(3) 0.051(3) 0.007(2) -0.019(2) 0.000(2)
C24 0.051(3) 0.030(2) 0.0218(19) -0.0051(18) 0.0001(18) 0.012(2)
O1W 0.105(6) 0.121(6) 0.138(6) -0.018(6) 0.042(5) -0.015(5)

loop_
_atom_type_symbol
_atom_type_description
_atom_type_scat_dispersion_real
_atom_type_scat_dispersion_imag
_atom_type_scat_source
C C 0.0033 0.0016 'International Tables Vol C Tables 4.2.6.8 and 6.1.1.4'
N N 0.0061 0.0033 'International Tables Vol C Tables 4.2.6.8 and 6.1.1.4'
O O 0.0106 0.0060 'International Tables Vol C Tables 4.2.6.8 and 6.1.1.4'
Cd Cd -0.8075 1.2024 'International Tables Vol C Tables 4.2.6.8 and 6.1.1.4'
H H 0.0000 0.0000 'International Tables Vol C Tables 4.2.6.8 and 6.1.1.4'

loop_
_geom_angle_atom_site_label_1
_geom_angle_atom_site_label_2
_geom_angle_atom_site_label_3
_geom_angle
_geom_angle_site_symmetry_1
_geom_angle_site_symmetry_3
O2 Cd1 N2 86.87(10) . .
O2 Cd1 N1 107.20(10) . .
N2 Cd1 N1 71.14(12) . .
O2 Cd1 O4 134.22(10) . 4_565
N2 Cd1 O4 138.87(10) . 4_565
N1 Cd1 O4 90.67(10) . 4_565
O2 Cd1 O1 116.39(11) . 3_565
N2 Cd1 O1 81.12(10) . 3_565
N1 Cd1 O1 126.26(11) . 3_565
O4 Cd1 O1 80.99(11) 4_565 3_565
O2 Cd1 O3 82.07(9) . 4_565
N2 Cd1 O3 156.61(10) . 4_565
N1 Cd1 O3 92.50(11) . 4_565
O4 Cd1 O3 54.72(10) 4_565 4_565
O1 Cd1 O3 122.27(9) 3_565 4_565
O2 Cd1 O2 76.96(10) . 3_565
N2 Cd1 O2 113.99(11) . 3_565
N1 Cd1 O2 173.87(10) . 3_565
O4 Cd1 O2 83.23(9) 4_565 3_565
O1 Cd1 O2 53.38(9) 3_565 3_565
O3 Cd1 O2 83.54(9) 4_565 3_565
O2 Cd1 C24 107.33(12) . 4_565
N2 Cd1 C24 162.60(11) . 4_565
N1 Cd1 C24 94.56(11) . 4_565
O4 Cd1 C24 27.71(10) 4_565 4_565
O1 Cd1 C24 100.65(11) 3_565 4_565
O3 Cd1 C24 27.27(10) 4_565 4_565
O2 Cd1 C24 79.78(10) 3_565 4_565
C1 N1 C5 118.9(4) . .
C1 N1 Cd1 125.3(3) . .
C5 N1 Cd1 115.7(3) . .
C12 N2 C6 118.7(4) . .
C12 N2 Cd1 125.2(3) . .
C6 N2 Cd1 116.1(3) . .
C13 O1 Cd1 93.8(2) . 3_565
C13 O2 Cd1 137.3(2) . .
C13 O2 Cd1 91.0(2) . 3_565
Cd1 O2 Cd1 103.04(10) . 3_565
C24 O3 Cd1 89.9(2) . 4_666
C24 O4 Cd1 92.9(2) . 4_666
N1 C1 C2 123.2(5) . .
N1 C1 H1 118.4 . .
C2 C1 H1 118.4 . .
C1 C2 C3 118.8(5) . .
C1 C2 H2 120.6 . .
C3 C2 H2 120.6 . .
C2 C3 C4 120.3(4) . .
C2 C3 H3 119.9 . .
C4 C3 H3 119.9 . .
C3 C4 C5 117.0(4) . .
C3 C4 C9 124.3(4) . .
C5 C4 C9 118.7(4) . .
N1 C5 C4 121.8(4) . .
N1 C5 C6 118.5(3) . .
C4 C5 C6 119.8(4) . .
N2 C6 C7 122.5(4) . .
N2 C6 C5 118.3(3) . .
C7 C6 C5 119.2(4) . .
C10 C7 C6 116.9(4) . .
C10 C7 C8 124.1(4) . .
C6 C7 C8 118.9(4) . .
C9 C8 C7 121.6(5) . .
C9 C8 H7 119.2 . .
C7 C8 H7 119.2 . .
C8 C9 C4 121.9(4) . .
C8 C9 H6 119.0 . .
C4 C9 H6 119.0 . .
C11 C10 C7 120.4(4) . .
C11 C10 H10 119.8 . .
C7 C10 H10 119.8 . .
C10 C11 C12 119.0(4) . .
C10 C11 H11 120.5 . .
C12 C11 H11 120.5 . .
N2 C12 C11 122.5(4) . .
N2 C12 H12 118.8 . .
C11 C12 H12 118.8 . .
O1 C13 O2 121.7(3) . .
O1 C13 C14 119.9(4) . .
O2 C13 C14 118.4(3) . .
C15 C14 C19 119.9(3) . .
C15 C14 C13 120.0(3) . .
C19 C14 C13 120.0(3) . .
C14 C15 C16 120.6(3) . .
C14 C15 H21 119.7 . .
C16 C15 H21 119.7 . .
C17 C16 C15 122.2(4) . .
C17 C16 H20 118.9 . .
C15 C16 H20 118.9 . .
C16 C17 C18 119.0(3) . .
C16 C17 C24 117.0(4) . .
C18 C17 C24 124.0(3) . .
C23 C18 C19 117.4(4) . .
C23 C18 C17 123.7(3) . .
C19 C18 C17 118.9(3) . .
C20 C19 C18 119.6(4) . .
C20 C19 C14 121.0(4) . .
C18 C19 C14 119.4(3) . .
C21 C20 C19 120.9(4) . .
C21 C20 H16 119.6 . .
C19 C20 H16 119.6 . .
C20 C21 C22 120.2(5) . .
C20 C21 H15 119.9 . .
C22 C21 H15 119.9 . .
C23 C22 C21 121.0(4) . .
C23 C22 H14 119.5 . .
C21 C22 H14 119.5 . .
C22 C23 C18 120.9(4) . .
C22 C23 H13 119.5 . .
C18 C23 H13 119.5 . .
O3 C24 O4 121.3(4) . .
O3 C24 C17 121.7(4) . .
O4 C24 C17 117.0(4) . .
O3 C24 Cd1 62.9(2) . 4_666
O4 C24 Cd1 59.35(19) . 4_666
C17 C24 Cd1 168.5(3) . 4_666

loop_
_geom_bond_atom_site_label_1
_geom_bond_atom_site_label_2
_geom_bond_distance
_geom_bond_site_symmetry_2
Cd1 O2 2.307(3) .
Cd1 N2 2.341(3) .
Cd1 N1 2.345(3) .
Cd1 O4 2.347(3) 4_565
Cd1 O1 2.416(3) 3_565
Cd1 O3 2.425(3) 4_565
Cd1 O2 2.464(3) 3_565
Cd1 C24 2.725(4) 4_565
N1 C1 1.326(5) .
N1 C5 1.353(5) .
N2 C12 1.323(5) .
N2 C6 1.349(5) .
O1 C13 1.244(5) .
O1 Cd1 2.416(3) 3_565
O2 C13 1.266(4) .
O2 Cd1 2.464(3) 3_565
O3 C24 1.248(4) .
O3 Cd1 2.425(3) 4_666
O4 C24 1.269(5) .
O4 Cd1 2.347(3) 4_666
C1 C2 1.372(6) .
C1 H1 0.9300 .
C2 C3 1.371(7) .
C2 H2 0.9300 .
C3 C4 1.400(7) .
C3 H3 0.9300 .
C4 C5 1.411(5) .
C4 C9 1.429(6) .
C5 C6 1.441(6) .
C6 C7 1.413(5) .
C7 C10 1.392(6) .
C7 C8 1.433(6) .
C8 C9 1.324(7) .
C8 H7 0.9300 .
C9 H6 0.9300 .
C10 C11 1.362(6) .
C10 H10 0.9300 .
C11 C12 1.399(6) .
C11 H11 0.9300 .
C12 H12 0.9300 .
C13 C14 1.499(5) .
C14 C15 1.361(5) .
C14 C19 1.426(5) .
C15 C16 1.387(5) .
C15 H21 0.9300 .
C16 C17 1.373(5) .
C16 H20 0.9300 .
C17 C18 1.426(5) .
C17 C24 1.504(5) .
C18 C23 1.420(5) .
C18 C19 1.424(5) .
C19 C20 1.412(6) .
C20 C21 1.347(6) .
C20 H16 0.9300 .
C21 C22 1.396(6) .
C21 H15 0.9300 .
C22 C23 1.359(6) .
C22 H14 0.9300 .
C23 H13 0.9300 .
C24 Cd1 2.725(4) 4_666
